data_4064008
loop_
_publ_author_name
'Chen, Shuli'
'Pullarkat, Sumod A.'
'Li, Yongxin'
'Leung, Pak-Hing'

_publ_section_title
;
 Asymmetric Synthesis of P-Stereogenic Homo- and Heterobimetallic
 Complexes via Selective Monoinsertion of Dialkynylphosphine into the
 Pd&#x2212;C Bond of a Palladacycle
;
_journal_issue 6
_journal_name_full Organometallics
_journal_page_first 1530
_journal_paper_doi 10.1021/om101078p
_journal_volume 30
_journal_year 2011
_chemical_absolute_configuration ad
_chemical_formula_moiety 'C36 H42 Cl N2 O P Pd Pt, 1.5(C2 H3 N)'
_chemical_formula_sum 'C39 H46.5 Cl N3.5 O P Pd Pt'
_chemical_formula_weight 948.21
_chemical_name_systematic
; 
 ? 
;
_space_group_IT_number 1
_symmetry_cell_setting triclinic
_symmetry_space_group_name_Hall 'P 1'
_symmetry_space_group_name_H-M 'P 1'
_atom_sites_solution_hydrogens geom
_atom_sites_solution_primary direct
_atom_sites_solution_secondary difmap
_audit_creation_method SHELXL-97
_cell_angle_alpha 76.381(3)
_cell_angle_beta 81.483(3)
_cell_angle_gamma 65.363(2)
_cell_formula_units_Z 2
_cell_length_a 9.9179(4)
_cell_length_b 11.8461(6)
_cell_length_c 18.4656(10)
_cell_measurement_reflns_used 9855
_cell_measurement_temperature 173(2)
_cell_measurement_theta_max 29.76
_cell_measurement_theta_min 2.26
_cell_volume 1913.49(17)
_computing_cell_refinement 'Bruker SAINT'
_computing_data_collection 'Bruker APEX2'
_computing_data_reduction 'Bruker SAINT'
_computing_molecular_graphics 'Bruker SHELXTL'
_computing_publication_material 'Bruker SHELXTL'
_computing_structure_refinement 'SHELXL-97 (Sheldrick, 2008)'
_computing_structure_solution 'SHELXS-97 (Sheldrick, 2008)'
_diffrn_ambient_temperature 173(2)
_diffrn_measured_fraction_theta_full 0.992
_diffrn_measured_fraction_theta_max 0.992
_diffrn_measurement_device_type 'Bruker APEX-II CCD'
_diffrn_measurement_method '\f and \w scans'
_diffrn_radiation_monochromator graphite
_diffrn_radiation_source 'fine-focus sealed tube'
_diffrn_radiation_type MoK\a
_diffrn_radiation_wavelength 0.71073
_diffrn_reflns_av_R_equivalents 0.0336
_diffrn_reflns_av_sigmaI/netI 0.0876
_diffrn_reflns_limit_h_max 14
_diffrn_reflns_limit_h_min -14
_diffrn_reflns_limit_k_max 16
_diffrn_reflns_limit_k_min -16
_diffrn_reflns_limit_l_max 26
_diffrn_reflns_limit_l_min -26
_diffrn_reflns_number 40223
_diffrn_reflns_theta_full 30.61
_diffrn_reflns_theta_max 30.61
_diffrn_reflns_theta_min 1.14
_exptl_absorpt_coefficient_mu 4.267
_exptl_absorpt_correction_T_max 0.6749
_exptl_absorpt_correction_T_min 0.2801
_exptl_absorpt_correction_type multi-scan
_exptl_absorpt_process_details sadabs
_exptl_crystal_colour yellow
_exptl_crystal_density_diffrn 1.646
_exptl_crystal_density_method 'not measured'
_exptl_crystal_description block
_exptl_crystal_F_000 938
_exptl_crystal_size_max 0.40
_exptl_crystal_size_mid 0.20
_exptl_crystal_size_min 0.10
_refine_diff_density_max 3.070
_refine_diff_density_min -1.148
_refine_diff_density_rms 0.193
_refine_ls_abs_structure_details 'Flack H D (1983), Acta Cryst. A39, 876-881'
_refine_ls_abs_structure_Flack 0.004(3)
_refine_ls_extinction_method none
_refine_ls_goodness_of_fit_ref 1.004
_refine_ls_hydrogen_treatment constr
_refine_ls_matrix_type full
_refine_ls_number_parameters 875
_refine_ls_number_reflns 21135
_refine_ls_number_restraints 3
_refine_ls_restrained_S_all 1.004
_refine_ls_R_factor_all 0.0423
_refine_ls_R_factor_gt 0.0347
_refine_ls_shift/su_max 0.000
_refine_ls_shift/su_mean 0.000
_refine_ls_structure_factor_coef Fsqd
_refine_ls_weighting_details 'calc w=1/[\s^2^(Fo^2^)+(0.0397P)^2^+0.0000P] where P=(Fo^2^+2Fc^2^)/3'
_refine_ls_weighting_scheme calc
_refine_ls_wR_factor_gt 0.0738
_refine_ls_wR_factor_ref 0.1012
_reflns_number_gt 18489
_reflns_number_total 21135
_reflns_threshold_expression >2sigma(I)
_cod_data_source_file om101078p_si_001.cif
_cod_data_source_block leung501
_cod_depositor_comments
;
The following automatic conversions were performed:

'_symmetry_cell_setting' value 'Triclinic' changed to 'triclinic'
according to /home/saulius/struct/CIF-dictionaries/cif_core.dic
dictionary named 'cif_core.dic' version 2.4.1 from 2010-06-29.

Automatic conversion script
Id: cif_fix_values 1715 2011-07-08 13:25:40Z adriana 
;
_cod_original_cell_volume 1913.49(16)
_cod_original_sg_symbol_H-M P1
_cod_original_formula_sum 'C39 H46.50 Cl N3.50 O P Pd Pt'
_cod_database_code 4064008

loop_
_symmetry_equiv_pos_as_xyz
'x, y, z'

loop_
_atom_site_label
_atom_site_type_symbol
_atom_site_fract_x
_atom_site_fract_y
_atom_site_fract_z
_atom_site_U_iso_or_equiv
_atom_site_adp_type
_atom_site_occupancy
_atom_site_symmetry_multiplicity
_atom_site_calc_flag
_atom_site_refinement_flags
Pd1 Pd 0.57943(5) 0.78641(4) 0.62146(3) 0.01897(10) Uani 1 1 d .
Pd2 Pd 0.10535(5) -0.04095(4) 0.18760(3) 0.01873(10) Uani 1 1 d .
Pt1 Pt 0.87812(2) 0.470105(17) 0.618101(13) 0.01959(6) Uani 1 1 d .
Pt2 Pt 0.09153(2) 0.272212(18) 0.188996(13) 0.01972(6) Uani 1 1 d .
C1 C 1.0841(7) 0.3476(6) 0.7333(4) 0.0184(12) Uani 1 1 d .
C2 C 1.0468(7) 0.4497(6) 0.6730(4) 0.0219(13) Uani 1 1 d .
C3 C 1.1245(8) 0.5299(6) 0.6597(4) 0.0235(13) Uani 1 1 d .
H3 H 1.0972 0.6017 0.6203 0.028 Uiso 1 1 calc R
C4 C 1.2387(7) 0.5059(6) 0.7028(4) 0.0239(14) Uani 1 1 d .
H4 H 1.2909 0.5600 0.6917 0.029 Uiso 1 1 calc R
C5 C 1.2797(7) 0.4019(6) 0.7634(4) 0.0244(14) Uani 1 1 d .
C6 C 1.3972(8) 0.3750(7) 0.8085(5) 0.0304(17) Uani 1 1 d .
H6 H 1.4513 0.4276 0.7972 0.036 Uiso 1 1 calc R
C7 C 1.4351(9) 0.2760(8) 0.8674(4) 0.0350(18) Uani 1 1 d .
H7 H 1.5142 0.2602 0.8968 0.042 Uiso 1 1 calc R
C8 C 1.3554(9) 0.1968(7) 0.8845(4) 0.0325(16) Uani 1 1 d .
H8 H 1.3813 0.1280 0.9258 0.039 Uiso 1 1 calc R
C9 C 1.2421(8) 0.2179(7) 0.8426(4) 0.0249(14) Uani 1 1 d .
H9 H 1.1899 0.1639 0.8550 0.030 Uiso 1 1 calc R
C10 C 1.2011(7) 0.3200(6) 0.7803(4) 0.0214(13) Uani 1 1 d .
C11 C 0.9886(8) 0.2707(7) 0.7514(4) 0.0252(14) Uani 1 1 d .
H11 H 1.0518 0.1801 0.7712 0.030 Uiso 1 1 calc R
C12 C 0.8657(9) 0.3218(9) 0.8091(5) 0.0389(19) Uani 1 1 d .
H12A H 0.7931 0.4045 0.7866 0.058 Uiso 1 1 calc R
H12B H 0.9079 0.3309 0.8511 0.058 Uiso 1 1 calc R
H12C H 0.8164 0.2631 0.8272 0.058 Uiso 1 1 calc R
C13 C 1.0499(9) 0.1902(8) 0.6357(5) 0.0368(18) Uani 1 1 d .
H13A H 1.0727 0.1032 0.6628 0.055 Uiso 1 1 calc R
H13B H 1.1391 0.2084 0.6302 0.055 Uiso 1 1 calc R
H13C H 1.0169 0.2003 0.5863 0.055 Uiso 1 1 calc R
C14 C 0.8036(10) 0.2392(8) 0.6910(5) 0.043(2) Uani 1 1 d .
H14A H 0.7698 0.2438 0.6427 0.064 Uiso 1 1 calc R
H14B H 0.7215 0.2945 0.7195 0.064 Uiso 1 1 calc R
H14C H 0.8370 0.1518 0.7189 0.064 Uiso 1 1 calc R
C15 C 0.6407(7) 0.7022(6) 0.5251(4) 0.0220(13) Uani 1 1 d .
H15 H 0.6088 0.7627 0.4769 0.026 Uiso 1 1 calc R
C16 C 0.6021(8) 0.5952(7) 0.5384(4) 0.0244(14) Uani 1 1 d .
C17 C 0.4589(9) 0.6096(7) 0.5092(5) 0.0351(18) Uani 1 1 d .
H17A H 0.4402 0.5328 0.5295 0.053 Uiso 1 1 calc R
H17B H 0.4683 0.6226 0.4546 0.053 Uiso 1 1 calc R
H17C H 0.3759 0.6825 0.5247 0.053 Uiso 1 1 calc R
C18 C 0.7731(6) 0.7981(6) 0.5823(4) 0.0181(12) Uani 1 1 d .
C19 C 0.8196(7) 0.8915(6) 0.5714(4) 0.0196(12) Uani 1 1 d .
C20 C 0.9701(8) 0.8858(7) 0.5361(4) 0.0301(16) Uani 1 1 d .
H20A H 1.0286 0.8020 0.5239 0.045 Uiso 1 1 calc R
H20B H 1.0225 0.9014 0.5712 0.045 Uiso 1 1 calc R
H20C H 0.9562 0.9505 0.4903 0.045 Uiso 1 1 calc R
C21 C 0.7133(7) 1.0155(6) 0.5898(4) 0.0200(12) Uani 1 1 d .
C22 C 0.6877(8) 1.1241(6) 0.5343(4) 0.0262(14) Uani 1 1 d .
H22 H 0.7471 1.1194 0.4889 0.031 Uiso 1 1 calc R
C23 C 0.5772(9) 1.2373(7) 0.5453(4) 0.0323(17) Uani 1 1 d .
H23 H 0.5566 1.3091 0.5058 0.039 Uiso 1 1 calc R
C24 C 0.4947(9) 1.2496(7) 0.6130(5) 0.0338(19) Uani 1 1 d .
H24 H 0.4182 1.3284 0.6202 0.041 Uiso 1 1 calc R
C25 C 0.5273(8) 1.1431(7) 0.6697(5) 0.0251(16) Uani 1 1 d .
H25 H 0.4746 1.1506 0.7168 0.030 Uiso 1 1 calc R
C26 C 0.6352(7) 1.0255(6) 0.6594(4) 0.0198(12) Uani 1 1 d .
C27 C 0.6702(7) 0.9131(6) 0.7226(4) 0.0219(13) Uani 1 1 d .
H27 H 0.7723 0.8518 0.7105 0.026 Uiso 1 1 calc R
C28 C 0.6767(9) 0.9454(8) 0.7971(4) 0.0313(16) Uani 1 1 d .
H28A H 0.5802 1.0093 0.8101 0.047 Uiso 1 1 calc R
H28B H 0.7535 0.9788 0.7928 0.047 Uiso 1 1 calc R
H28C H 0.7007 0.8689 0.8361 0.047 Uiso 1 1 calc R
C29 C 0.6222(12) 0.7287(8) 0.7781(5) 0.047(2) Uani 1 1 d .
H29A H 0.6044 0.7453 0.8290 0.070 Uiso 1 1 calc R
H29B H 0.7291 0.6839 0.7677 0.070 Uiso 1 1 calc R
H29C H 0.5703 0.6766 0.7733 0.070 Uiso 1 1 calc R
C30 C 0.4163(9) 0.9205(9) 0.7522(6) 0.047(2) Uani 1 1 d .
H30A H 0.3583 0.8683 0.7619 0.070 Uiso 1 1 calc R
H30B H 0.3698 0.9960 0.7142 0.070 Uiso 1 1 calc R
H30C H 0.4196 0.9463 0.7984 0.070 Uiso 1 1 calc R
C31 C 0.9504(7) 0.6571(6) 0.4600(4) 0.0231(13) Uani 1 1 d .
C32 C 0.8928(8) 0.7393(7) 0.3940(4) 0.0284(15) Uani 1 1 d .
H32 H 0.7918 0.7975 0.3943 0.034 Uiso 1 1 calc R
C33 C 0.9804(9) 0.7379(8) 0.3273(5) 0.0359(17) Uani 1 1 d .
H33 H 0.9385 0.7923 0.2823 0.043 Uiso 1 1 calc R
C34 C 1.1277(9) 0.6570(8) 0.3274(4) 0.0392(19) Uani 1 1 d .
H34 H 1.1889 0.6557 0.2826 0.047 Uiso 1 1 calc R
C35 C 1.1862(8) 0.5781(8) 0.3926(4) 0.0359(17) Uani 1 1 d .
H35 H 1.2890 0.5248 0.3923 0.043 Uiso 1 1 calc R
C36 C 1.1002(8) 0.5736(7) 0.4586(4) 0.0308(16) Uani 1 1 d .
H36 H 1.1422 0.5148 0.5023 0.037 Uiso 1 1 calc R
C37 C 0.2340(7) 0.3960(6) 0.0719(4) 0.0202(12) Uani 1 1 d .
C38 C 0.2668(7) 0.2926(6) 0.1315(4) 0.0197(13) Uani 1 1 d .
C39 C 0.4204(7) 0.2140(6) 0.1421(4) 0.0227(13) Uani 1 1 d .
H39 H 0.4459 0.1419 0.1814 0.027 Uiso 1 1 calc R
C40 C 0.5324(7) 0.2390(6) 0.0974(4) 0.0261(14) Uani 1 1 d .
H40 H 0.6331 0.1833 0.1053 0.031 Uiso 1 1 calc R
C41 C 0.4979(7) 0.3481(6) 0.0395(4) 0.0211(13) Uani 1 1 d .
C42 C 0.6110(8) 0.3799(8) -0.0049(5) 0.0326(18) Uani 1 1 d .
H42 H 0.7120 0.3270 0.0044 0.039 Uiso 1 1 calc R
C43 C 0.5788(9) 0.4851(8) -0.0610(5) 0.0322(17) Uani 1 1 d .
H43 H 0.6563 0.5051 -0.0900 0.039 Uiso 1 1 calc R
C44 C 0.4271(8) 0.5639(7) -0.0752(4) 0.0300(15) Uani 1 1 d .
H44 H 0.4035 0.6369 -0.1139 0.036 Uiso 1 1 calc R
C45 C 0.3160(8) 0.5355(6) -0.0337(4) 0.0248(14) Uani 1 1 d .
H45 H 0.2157 0.5884 -0.0444 0.030 Uiso 1 1 calc R
C46 C 0.3474(7) 0.4281(6) 0.0252(4) 0.0218(13) Uani 1 1 d .
C47 C 0.0711(7) 0.4724(7) 0.0552(4) 0.0244(14) Uani 1 1 d .
H47 H 0.0540 0.5633 0.0359 0.029 Uiso 1 1 calc R
C48 C 0.0313(9) 0.4214(8) -0.0033(5) 0.0368(18) Uani 1 1 d .
H48A H 0.0330 0.3369 0.0184 0.055 Uiso 1 1 calc R
H48B H 0.1036 0.4161 -0.0461 0.055 Uiso 1 1 calc R
H48C H -0.0683 0.4783 -0.0198 0.055 Uiso 1 1 calc R
C49 C -0.0111(9) 0.5506(7) 0.1702(4) 0.0340(17) Uani 1 1 d .
H49A H -0.0559 0.6370 0.1415 0.051 Uiso 1 1 calc R
H49B H 0.0926 0.5306 0.1781 0.051 Uiso 1 1 calc R
H49C H -0.0661 0.5441 0.2186 0.051 Uiso 1 1 calc R
C50 C -0.1788(8) 0.4998(8) 0.1168(5) 0.040(2) Uani 1 1 d .
H50A H -0.2361 0.5079 0.1647 0.060 Uiso 1 1 calc R
H50B H -0.1906 0.4358 0.0960 0.060 Uiso 1 1 calc R
H50C H -0.2148 0.5814 0.0821 0.060 Uiso 1 1 calc R
C51 C 0.0361(7) 0.0413(6) 0.2849(4) 0.0223(13) Uani 1 1 d .
H51 H 0.0399 -0.0198 0.3331 0.027 Uiso 1 1 calc R
C52 C -0.1031(8) 0.1486(7) 0.2730(4) 0.0267(15) Uani 1 1 d .
C53 C -0.2466(8) 0.1372(8) 0.3043(5) 0.0355(17) Uani 1 1 d .
H53A H -0.2822 0.1763 0.3485 0.053 Uiso 1 1 calc R
H53B H -0.2304 0.0476 0.3183 0.053 Uiso 1 1 calc R
H53C H -0.3209 0.1803 0.2666 0.053 Uiso 1 1 calc R
C54 C 0.2938(7) -0.0546(6) 0.2237(4) 0.0180(12) Uani 1 1 d .
C55 C 0.4266(7) -0.1485(6) 0.2335(4) 0.0194(13) Uani 1 1 d .
C56 C 0.5532(8) -0.1432(7) 0.2668(5) 0.0310(16) Uani 1 1 d .
H56A H 0.5212 -0.0607 0.2810 0.046 Uiso 1 1 calc R
H56B H 0.6374 -0.1547 0.2299 0.046 Uiso 1 1 calc R
H56C H 0.5833 -0.2105 0.3110 0.046 Uiso 1 1 calc R
C57 C 0.4531(7) -0.2688(6) 0.2127(4) 0.0195(12) Uani 1 1 d .
C58 C 0.5041(7) -0.3794(6) 0.2679(4) 0.0254(14) Uani 1 1 d .
H58 H 0.5299 -0.3756 0.3145 0.030 Uiso 1 1 calc R
C59 C 0.5168(8) -0.4935(7) 0.2544(4) 0.0292(15) Uani 1 1 d .
H59 H 0.5499 -0.5673 0.2923 0.035 Uiso 1 1 calc R
C60 C 0.4822(8) -0.5017(8) 0.1868(5) 0.0296(17) Uani 1 1 d .
H60 H 0.4874 -0.5797 0.1785 0.036 Uiso 1 1 calc R
C61 C 0.4397(8) -0.3943(7) 0.1309(5) 0.0261(16) Uani 1 1 d .
H61 H 0.4217 -0.4007 0.0832 0.031 Uiso 1 1 calc R
C62 C 0.4225(7) -0.2768(6) 0.1431(4) 0.0215(13) Uani 1 1 d .
C63 C 0.3726(7) -0.1630(6) 0.0819(4) 0.0222(13) Uani 1 1 d .
H63 H 0.4046 -0.1006 0.0946 0.027 Uiso 1 1 calc R
C64 C 0.4477(9) -0.1873(8) 0.0057(4) 0.0318(16) Uani 1 1 d .
H64A H 0.4123 -0.2414 -0.0120 0.048 Uiso 1 1 calc R
H64B H 0.5556 -0.2295 0.0097 0.048 Uiso 1 1 calc R
H64C H 0.4235 -0.1065 -0.0298 0.048 Uiso 1 1 calc R
C65 C 0.1420(8) -0.1814(7) 0.0615(5) 0.0384(19) Uani 1 1 d .
H65A H 0.1811 -0.1974 0.0113 0.058 Uiso 1 1 calc R
H65B H 0.0335 -0.1378 0.0620 0.058 Uiso 1 1 calc R
H65C H 0.1695 -0.2621 0.0972 0.058 Uiso 1 1 calc R
C66 C 0.1561(10) 0.0185(8) 0.0288(5) 0.0395(19) Uani 1 1 d .
H66A H 0.1829 0.0015 -0.0220 0.059 Uiso 1 1 calc R
H66B H 0.2042 0.0714 0.0372 0.059 Uiso 1 1 calc R
H66C H 0.0480 0.0629 0.0351 0.059 Uiso 1 1 calc R
C67 C 0.2697(7) 0.0847(6) 0.3460(4) 0.0231(13) Uani 1 1 d .
C68 C 0.2591(8) 0.0014(7) 0.4126(4) 0.0304(16) Uani 1 1 d .
H68 H 0.2157 -0.0566 0.4127 0.036 Uiso 1 1 calc R
C69 C 0.3109(8) 0.0021(8) 0.4783(5) 0.0355(17) Uani 1 1 d .
H69 H 0.3019 -0.0539 0.5232 0.043 Uiso 1 1 calc R
C70 C 0.3760(9) 0.0860(8) 0.4773(5) 0.0378(18) Uani 1 1 d .
H70 H 0.4128 0.0869 0.5217 0.045 Uiso 1 1 calc R
C71 C 0.3875(9) 0.1674(9) 0.4128(5) 0.0392(19) Uani 1 1 d .
H71 H 0.4333 0.2235 0.4131 0.047 Uiso 1 1 calc R
C72 C 0.3331(8) 0.1700(7) 0.3463(4) 0.0315(16) Uani 1 1 d .
H72 H 0.3393 0.2287 0.3023 0.038 Uiso 1 1 calc R
C73 C 0.7457(17) 0.9922(13) 0.9810(9) 0.104(6) Uani 1 1 d .
H73A H 0.6866 1.0421 0.9377 0.156 Uiso 1 1 calc R
H73B H 0.8251 1.0206 0.9819 0.156 Uiso 1 1 calc R
H73C H 0.6818 1.0036 1.0268 0.156 Uiso 1 1 calc R
C74 C 0.8052(10) 0.8703(10) 0.9763(5) 0.045(2) Uani 1 1 d .
C75 C 0.9831(18) 0.3653(19) 0.4039(12) 0.106(5) Uani 1 1 d .
H75A H 1.0409 0.3325 0.3600 0.159 Uiso 1 1 calc R
H75B H 1.0267 0.3061 0.4493 0.159 Uiso 1 1 calc R
H75C H 0.9844 0.4477 0.4033 0.159 Uiso 1 1 calc R
C76 C 0.8362(13) 0.3789(11) 0.4024(6) 0.056(2) Uani 1 1 d .
C77 C 0.0769(11) 0.7625(10) 0.8026(6) 0.057(3) Uani 1 1 d .
H77A H 0.0442 0.7894 0.7515 0.085 Uiso 1 1 calc R
H77B H 0.0114 0.7266 0.8352 0.085 Uiso 1 1 calc R
H77C H 0.1790 0.6984 0.8034 0.085 Uiso 1 1 calc R
C78 C 0.0715(11) 0.8659(10) 0.8275(6) 0.048(2) Uani 1 1 d .
Cl1 Cl 0.3449(2) 0.7659(2) 0.65187(12) 0.0376(4) Uani 1 1 d .
Cl2 Cl -0.13721(18) -0.01660(19) 0.16060(11) 0.0352(4) Uani 1 1 d .
N1 N 0.9285(7) 0.2808(6) 0.6787(4) 0.0273(14) Uani 1 1 d .
N2 N 0.5676(6) 0.8474(6) 0.7256(3) 0.0251(12) Uani 1 1 d .
N3 N -0.0170(6) 0.4603(6) 0.1285(3) 0.0245(13) Uani 1 1 d .
N4 N 0.2054(6) -0.1012(5) 0.0827(3) 0.0255(12) Uani 1 1 d .
N5 N 0.8553(10) 0.7697(8) 0.9701(5) 0.055(2) Uani 1 1 d .
N6 N 0.7169(13) 0.3874(14) 0.4007(6) 0.096(4) Uani 1 1 d .
N7 N 0.0698(13) 0.9463(10) 0.8472(6) 0.071(3) Uani 1 1 d .
O1 O 0.6849(6) 0.4864(5) 0.5732(3) 0.0293(11) Uani 1 1 d .
O2 O -0.1100(5) 0.2573(4) 0.2380(3) 0.0286(11) Uani 1 1 d .
P1 P 0.83097(19) 0.65887(16) 0.54562(10) 0.0185(3) Uani 1 1 d .
P2 P 0.19436(19) 0.08398(16) 0.26184(10) 0.0195(3) Uani 1 1 d .

loop_
_atom_site_aniso_label
_atom_site_aniso_U_11
_atom_site_aniso_U_22
_atom_site_aniso_U_33
_atom_site_aniso_U_23
_atom_site_aniso_U_13
_atom_site_aniso_U_12
Pd1 0.0209(2) 0.0160(2) 0.0211(3) -0.00385(19) 0.00174(18) -0.00929(18)
Pd2 0.0182(2) 0.0163(2) 0.0202(2) -0.00241(19) -0.00348(17) -0.00525(17)
Pt1 0.02324(12) 0.01391(12) 0.02128(14) -0.00280(10) -0.00343(10) -0.00664(9)
Pt2 0.02010(11) 0.01428(12) 0.02172(14) -0.00281(10) 0.00160(9) -0.00513(9)
C1 0.020(3) 0.015(3) 0.018(3) -0.002(2) -0.001(2) -0.005(2)
C2 0.024(3) 0.017(3) 0.021(3) -0.004(3) -0.001(2) -0.005(2)
C3 0.032(3) 0.014(3) 0.023(4) -0.003(3) 0.003(3) -0.009(3)
C4 0.027(3) 0.020(3) 0.028(4) -0.007(3) -0.002(3) -0.012(3)
C5 0.023(3) 0.022(3) 0.029(4) -0.010(3) 0.002(3) -0.008(3)
C6 0.032(4) 0.032(4) 0.035(4) -0.017(3) -0.005(3) -0.014(3)
C7 0.033(4) 0.046(5) 0.026(4) -0.008(4) -0.009(3) -0.013(4)
C8 0.040(4) 0.030(4) 0.022(4) -0.001(3) -0.010(3) -0.008(3)
C9 0.029(3) 0.024(3) 0.018(3) -0.005(3) 0.002(3) -0.008(3)
C10 0.022(3) 0.021(3) 0.019(3) -0.007(3) 0.003(2) -0.006(2)
C11 0.033(4) 0.023(3) 0.020(4) 0.000(3) -0.006(3) -0.013(3)
C12 0.037(4) 0.052(5) 0.030(4) -0.003(4) 0.005(3) -0.025(4)
C13 0.043(4) 0.028(4) 0.038(5) -0.015(4) -0.005(4) -0.006(3)
C14 0.045(5) 0.040(5) 0.056(6) 0.009(4) -0.022(4) -0.031(4)
C15 0.027(3) 0.019(3) 0.019(3) -0.001(3) -0.003(2) -0.009(3)
C16 0.029(3) 0.026(4) 0.022(4) -0.010(3) -0.002(3) -0.012(3)
C17 0.040(4) 0.031(4) 0.044(5) -0.007(4) -0.019(4) -0.018(3)
C18 0.016(3) 0.020(3) 0.017(3) -0.005(2) 0.000(2) -0.005(2)
C19 0.022(3) 0.018(3) 0.020(3) -0.008(3) 0.003(2) -0.008(2)
C20 0.027(3) 0.028(4) 0.038(4) -0.009(3) 0.011(3) -0.015(3)
C21 0.024(3) 0.015(3) 0.023(3) -0.006(3) -0.002(2) -0.009(2)
C22 0.033(3) 0.022(3) 0.024(4) -0.005(3) -0.004(3) -0.011(3)
C23 0.049(4) 0.015(3) 0.029(4) 0.002(3) -0.016(3) -0.008(3)
C24 0.037(4) 0.014(4) 0.043(5) -0.008(4) -0.011(4) 0.001(3)
C25 0.028(4) 0.019(4) 0.028(4) -0.011(3) -0.002(3) -0.006(3)
C26 0.022(3) 0.020(3) 0.021(3) -0.006(3) -0.004(2) -0.009(2)
C27 0.024(3) 0.021(3) 0.022(3) -0.006(3) 0.000(3) -0.010(3)
C28 0.040(4) 0.037(4) 0.020(4) -0.008(3) -0.003(3) -0.016(3)
C29 0.086(7) 0.045(5) 0.021(4) 0.002(4) 0.004(4) -0.044(5)
C30 0.036(4) 0.053(6) 0.065(6) -0.036(5) 0.020(4) -0.026(4)
C31 0.028(3) 0.019(3) 0.020(3) -0.004(3) -0.001(3) -0.007(3)
C32 0.030(3) 0.026(4) 0.021(4) 0.003(3) -0.003(3) -0.007(3)
C33 0.042(4) 0.038(4) 0.027(4) 0.004(3) -0.004(3) -0.019(4)
C34 0.042(4) 0.051(5) 0.027(4) -0.007(4) 0.009(3) -0.025(4)
C35 0.028(4) 0.043(5) 0.031(4) -0.014(4) 0.005(3) -0.007(3)
C36 0.022(3) 0.035(4) 0.028(4) -0.009(3) 0.001(3) -0.004(3)
C37 0.018(3) 0.020(3) 0.021(3) -0.006(3) 0.000(2) -0.005(2)
C38 0.020(3) 0.021(3) 0.022(3) -0.007(3) -0.002(2) -0.009(2)
C39 0.027(3) 0.019(3) 0.020(3) -0.001(3) -0.006(3) -0.007(3)
C40 0.019(3) 0.026(4) 0.030(4) -0.011(3) -0.005(3) -0.003(3)
C41 0.024(3) 0.020(3) 0.022(3) -0.009(3) 0.005(2) -0.010(2)
C42 0.023(3) 0.039(5) 0.041(5) -0.020(4) 0.005(3) -0.014(3)
C43 0.033(4) 0.033(4) 0.030(4) -0.013(3) 0.009(3) -0.013(3)
C44 0.037(4) 0.027(4) 0.028(4) -0.005(3) 0.004(3) -0.017(3)
C45 0.031(3) 0.021(3) 0.020(3) -0.002(3) 0.001(3) -0.011(3)
C46 0.025(3) 0.023(3) 0.020(3) -0.009(3) 0.000(2) -0.010(3)
C47 0.021(3) 0.025(3) 0.021(4) -0.001(3) -0.001(2) -0.005(3)
C48 0.032(4) 0.045(5) 0.031(4) -0.003(4) -0.007(3) -0.014(4)
C49 0.037(4) 0.027(4) 0.030(4) -0.011(3) 0.009(3) -0.006(3)
C50 0.017(3) 0.043(5) 0.048(5) 0.000(4) 0.002(3) -0.005(3)
C51 0.025(3) 0.021(3) 0.019(3) -0.001(3) -0.003(2) -0.008(3)
C52 0.026(3) 0.028(4) 0.026(4) -0.007(3) 0.005(3) -0.012(3)
C53 0.027(3) 0.034(4) 0.040(5) -0.004(3) 0.011(3) -0.013(3)
C54 0.018(3) 0.013(3) 0.024(3) -0.006(2) 0.003(2) -0.008(2)
C55 0.021(3) 0.014(3) 0.025(4) -0.006(3) -0.004(2) -0.007(2)
C56 0.026(3) 0.023(4) 0.046(5) -0.010(3) -0.013(3) -0.006(3)
C57 0.019(3) 0.014(3) 0.022(3) 0.000(2) -0.002(2) -0.005(2)
C58 0.022(3) 0.022(3) 0.029(4) -0.006(3) -0.001(3) -0.005(3)
C59 0.028(3) 0.019(3) 0.034(4) -0.002(3) 0.005(3) -0.006(3)
C60 0.027(4) 0.025(4) 0.038(5) -0.015(4) 0.005(3) -0.009(3)
C61 0.025(3) 0.023(4) 0.028(4) -0.007(3) 0.000(3) -0.007(3)
C62 0.018(3) 0.021(3) 0.025(4) -0.009(3) 0.002(2) -0.007(2)
C63 0.026(3) 0.019(3) 0.022(4) -0.007(3) 0.001(3) -0.008(3)
C64 0.041(4) 0.034(4) 0.022(4) -0.008(3) 0.005(3) -0.016(3)
C65 0.031(4) 0.034(4) 0.054(5) -0.018(4) -0.014(4) -0.008(3)
C66 0.046(5) 0.032(4) 0.027(4) 0.005(3) -0.009(3) -0.006(4)
C67 0.027(3) 0.021(3) 0.022(3) -0.004(3) -0.002(3) -0.011(3)
C68 0.033(4) 0.025(4) 0.031(4) -0.003(3) 0.000(3) -0.012(3)
C69 0.033(4) 0.040(5) 0.032(4) 0.002(4) -0.006(3) -0.016(3)
C70 0.037(4) 0.047(5) 0.028(4) -0.010(4) -0.011(3) -0.010(4)
C71 0.042(4) 0.050(5) 0.039(5) -0.018(4) -0.004(4) -0.026(4)
C72 0.037(4) 0.036(4) 0.029(4) -0.013(3) 0.002(3) -0.020(3)
C73 0.096(10) 0.082(10) 0.113(12) -0.045(9) -0.067(9) 0.019(8)
C74 0.039(5) 0.050(6) 0.035(5) -0.007(4) -0.020(4) -0.002(4)
C75 0.060(6) 0.127(12) 0.164(14) -0.092(11) 0.021(8) -0.044(7)
C76 0.059(6) 0.061(6) 0.045(6) -0.024(5) 0.010(5) -0.019(5)
C77 0.039(5) 0.076(8) 0.043(6) -0.005(5) 0.000(4) -0.016(5)
C78 0.049(5) 0.052(6) 0.043(6) -0.008(5) 0.005(4) -0.022(5)
Cl1 0.0370(9) 0.0467(12) 0.0408(11) -0.0094(9) 0.0066(8) -0.0303(9)
Cl2 0.0209(7) 0.0449(11) 0.0360(10) -0.0041(9) -0.0103(7) -0.0086(7)
N1 0.028(3) 0.020(3) 0.035(4) -0.001(3) -0.007(3) -0.010(2)
N2 0.030(3) 0.026(3) 0.023(3) -0.008(2) 0.006(2) -0.016(2)
N3 0.021(3) 0.020(3) 0.027(3) 0.000(2) 0.000(2) -0.005(2)
N4 0.026(3) 0.024(3) 0.023(3) -0.005(2) -0.006(2) -0.005(2)
N5 0.065(6) 0.039(5) 0.050(5) 0.004(4) -0.009(4) -0.014(4)
N6 0.071(7) 0.170(13) 0.042(6) -0.005(7) -0.003(5) -0.049(8)
N7 0.086(8) 0.059(6) 0.071(7) -0.009(5) 0.011(5) -0.038(6)
O1 0.035(3) 0.020(2) 0.036(3) -0.005(2) -0.012(2) -0.011(2)
O2 0.023(2) 0.019(2) 0.037(3) -0.006(2) 0.006(2) -0.0045(19)
P1 0.0217(8) 0.0142(8) 0.0177(9) -0.0037(6) -0.0010(6) -0.0050(6)
P2 0.0225(8) 0.0152(8) 0.0197(9) -0.0039(7) -0.0010(7) -0.0061(7)

loop_
_atom_type_symbol
_atom_type_description
_atom_type_scat_dispersion_real
_atom_type_scat_dispersion_imag
_atom_type_scat_source
C C 0.0033 0.0016 'International Tables Vol C Tables 4.2.6.8 and 6.1.1.4'
H H 0.0000 0.0000 'International Tables Vol C Tables 4.2.6.8 and 6.1.1.4'
N N 0.0061 0.0033 'International Tables Vol C Tables 4.2.6.8 and 6.1.1.4'
O O 0.0106 0.0060 'International Tables Vol C Tables 4.2.6.8 and 6.1.1.4'
P P 0.1023 0.0942 'International Tables Vol C Tables 4.2.6.8 and 6.1.1.4'
Pd Pd -0.9988 1.0072 'International Tables Vol C Tables 4.2.6.8 and 6.1.1.4'
Pt Pt -1.7033 8.3905 'International Tables Vol C Tables 4.2.6.8 and 6.1.1.4'
Cl Cl 0.1484 0.1585 'International Tables Vol C Tables 4.2.6.8 and 6.1.1.4'

loop_
_geom_angle_atom_site_label_1
_geom_angle_atom_site_label_2
_geom_angle_atom_site_label_3
_geom_angle
C18 Pd1 C15 75.1(2)
C18 Pd1 N2 95.9(2)
C15 Pd1 N2 167.4(2)
C18 Pd1 Cl1 171.92(19)
C15 Pd1 Cl1 97.08(18)
N2 Pd1 Cl1 92.16(15)
C18 Pd1 P1 40.93(18)
C15 Pd1 P1 42.00(18)
N2 Pd1 P1 125.78(16)
Cl1 Pd1 P1 133.05(6)
C54 Pd2 C51 75.5(2)
C54 Pd2 N4 95.5(2)
C51 Pd2 N4 167.6(2)
C54 Pd2 Cl2 172.05(19)
C51 Pd2 Cl2 96.73(18)
N4 Pd2 Cl2 92.43(15)
C54 Pd2 P2 41.25(18)
C51 Pd2 P2 41.99(17)
N4 Pd2 P2 125.98(15)
Cl2 Pd2 P2 132.50(6)
C2 Pt1 O1 172.6(3)
C2 Pt1 N1 81.2(2)
O1 Pt1 N1 94.8(2)
C2 Pt1 P1 101.4(2)
O1 Pt1 P1 83.22(14)
N1 Pt1 P1 174.61(19)
C38 Pt2 O2 172.8(2)
C38 Pt2 N3 81.5(2)
O2 Pt2 N3 94.1(2)
C38 Pt2 P2 101.71(19)
O2 Pt2 P2 83.16(14)
N3 Pt2 P2 174.44(18)
C2 C1 C10 122.0(6)
C2 C1 C11 117.7(5)
C10 C1 C11 120.2(6)
C1 C2 C3 118.6(6)
C1 C2 Pt1 114.3(4)
C3 C2 Pt1 127.1(5)
C4 C3 C2 121.3(6)
C4 C3 H3 119.3
C2 C3 H3 119.3
C3 C4 C5 121.0(6)
C3 C4 H4 119.5
C5 C4 H4 119.5
C6 C5 C4 122.0(6)
C6 C5 C10 118.3(7)
C4 C5 C10 119.6(6)
C7 C6 C5 121.9(7)
C7 C6 H6 119.0
C5 C6 H6 119.0
C6 C7 C8 119.5(7)
C6 C7 H7 120.3
C8 C7 H7 120.3
C9 C8 C7 120.9(7)
C9 C8 H8 119.5
C7 C8 H8 119.5
C8 C9 C10 120.8(7)
C8 C9 H9 119.6
C10 C9 H9 119.6
C9 C10 C1 123.9(6)
C9 C10 C5 118.6(6)
C1 C10 C5 117.5(6)
N1 C11 C12 112.0(6)
N1 C11 C1 106.2(5)
C12 C11 C1 110.1(6)
N1 C11 H11 109.5
C12 C11 H11 109.5
C1 C11 H11 109.5
C11 C12 H12A 109.5
C11 C12 H12B 109.5
H12A C12 H12B 109.5
C11 C12 H12C 109.5
H12A C12 H12C 109.5
H12B C12 H12C 109.5
N1 C13 H13A 109.5
N1 C13 H13B 109.5
H13A C13 H13B 109.5
N1 C13 H13C 109.5
H13A C13 H13C 109.5
H13B C13 H13C 109.5
N1 C14 H14A 109.5
N1 C14 H14B 109.5
H14A C14 H14B 109.5
N1 C14 H14C 109.5
H14A C14 H14C 109.5
H14B C14 H14C 109.5
C16 C15 P1 112.5(5)
C16 C15 Pd1 109.8(5)
P1 C15 Pd1 86.1(3)
C16 C15 H15 115.1
P1 C15 H15 115.1
Pd1 C15 H15 115.1
O1 C16 C15 122.3(6)
O1 C16 C17 118.3(6)
C15 C16 C17 119.4(6)
C16 C17 H17A 109.5
C16 C17 H17B 109.5
H17A C17 H17B 109.5
C16 C17 H17C 109.5
H17A C17 H17C 109.5
H17B C17 H17C 109.5
C19 C18 P1 134.1(5)
C19 C18 Pd1 132.4(5)
P1 C18 Pd1 91.3(3)
C18 C19 C21 118.3(6)
C18 C19 C20 125.2(6)
C21 C19 C20 116.3(5)
C19 C20 H20A 109.5
C19 C20 H20B 109.5
H20A C20 H20B 109.5
C19 C20 H20C 109.5
H20A C20 H20C 109.5
H20B C20 H20C 109.5
C22 C21 C26 119.5(6)
C22 C21 C19 118.2(6)
C26 C21 C19 122.3(6)
C23 C22 C21 120.2(7)
C23 C22 H22 119.9
C21 C22 H22 119.9
C22 C23 C24 121.4(7)
C22 C23 H23 119.3
C24 C23 H23 119.3
C25 C24 C23 118.0(7)
C25 C24 H24 121.0
C23 C24 H24 121.0
C24 C25 C26 121.9(7)
C24 C25 H25 119.0
C26 C25 H25 119.0
C25 C26 C21 118.6(6)
C25 C26 C27 120.4(6)
C21 C26 C27 120.9(6)
C26 C27 N2 110.5(5)
C26 C27 C28 112.9(6)
N2 C27 C28 113.7(6)
C26 C27 H27 106.4
N2 C27 H27 106.4
C28 C27 H27 106.4
C27 C28 H28A 109.5
C27 C28 H28B 109.5
H28A C28 H28B 109.5
C27 C28 H28C 109.5
H28A C28 H28C 109.5
H28B C28 H28C 109.5
N2 C29 H29A 109.5
N2 C29 H29B 109.5
H29A C29 H29B 109.5
N2 C29 H29C 109.5
H29A C29 H29C 109.5
H29B C29 H29C 109.5
N2 C30 H30A 109.5
N2 C30 H30B 109.5
H30A C30 H30B 109.5
N2 C30 H30C 109.5
H30A C30 H30C 109.5
H30B C30 H30C 109.5
C32 C31 C36 118.5(7)
C32 C31 P1 120.1(5)
C36 C31 P1 121.5(5)
C31 C32 C33 121.4(7)
C31 C32 H32 119.3
C33 C32 H32 119.3
C34 C33 C32 119.2(7)
C34 C33 H33 120.4
C32 C33 H33 120.4
C35 C34 C33 119.7(7)
C35 C34 H34 120.1
C33 C34 H34 120.1
C34 C35 C36 122.2(7)
C34 C35 H35 118.9
C36 C35 H35 118.9
C35 C36 C31 119.0(7)
C35 C36 H36 120.5
C31 C36 H36 120.5
C38 C37 C46 122.6(6)
C38 C37 C47 117.4(6)
C46 C37 C47 120.0(6)
C37 C38 C39 117.0(6)
C37 C38 Pt2 114.7(4)
C39 C38 Pt2 128.3(5)
C40 C39 C38 122.3(6)
C40 C39 H39 118.8
C38 C39 H39 118.8
C39 C40 C41 120.2(6)
C39 C40 H40 119.9
C41 C40 H40 119.9
C42 C41 C46 118.5(6)
C42 C41 C40 121.4(6)
C46 C41 C40 120.0(6)
C43 C42 C41 121.8(7)
C43 C42 H42 119.1
C41 C42 H42 119.1
C42 C43 C44 119.0(7)
C42 C43 H43 120.5
C44 C43 H43 120.5
C45 C44 C43 120.6(7)
C45 C44 H44 119.7
C43 C44 H44 119.7
C44 C45 C46 121.2(7)
C44 C45 H45 119.4
C46 C45 H45 119.4
C41 C46 C45 118.8(6)
C41 C46 C37 117.8(6)
C45 C46 C37 123.3(6)
N3 C47 C48 112.6(6)
N3 C47 C37 106.4(5)
C48 C47 C37 109.4(6)
N3 C47 H47 109.5
C48 C47 H47 109.5
C37 C47 H47 109.5
C47 C48 H48A 109.5
C47 C48 H48B 109.5
H48A C48 H48B 109.5
C47 C48 H48C 109.5
H48A C48 H48C 109.5
H48B C48 H48C 109.5
N3 C49 H49A 109.5
N3 C49 H49B 109.5
H49A C49 H49B 109.5
N3 C49 H49C 109.5
H49A C49 H49C 109.5
H49B C49 H49C 109.5
N3 C50 H50A 109.5
N3 C50 H50B 109.5
H50A C50 H50B 109.5
N3 C50 H50C 109.5
H50A C50 H50C 109.5
H50B C50 H50C 109.5
C52 C51 P2 112.8(5)
C52 C51 Pd2 109.2(5)
P2 C51 Pd2 85.8(3)
C52 C51 H51 115.2
P2 C51 H51 115.2
Pd2 C51 H51 115.2
O2 C52 C51 122.0(6)
O2 C52 C53 117.4(6)
C51 C52 C53 120.5(6)
C52 C53 H53A 109.5
C52 C53 H53B 109.5
H53A C53 H53B 109.5
C52 C53 H53C 109.5
H53A C53 H53C 109.5
H53B C53 H53C 109.5
C55 C54 P2 134.2(5)
C55 C54 Pd2 132.7(5)
P2 C54 Pd2 90.6(3)
C54 C55 C57 118.4(5)
C54 C55 C56 124.9(6)
C57 C55 C56 116.7(5)
C55 C56 H56A 109.5
C55 C56 H56B 109.5
H56A C56 H56B 109.5
C55 C56 H56C 109.5
H56A C56 H56C 109.5
H56B C56 H56C 109.5
C62 C57 C58 119.3(6)
C62 C57 C55 123.3(6)
C58 C57 C55 117.3(6)
C59 C58 C57 120.2(7)
C59 C58 H58 119.9
C57 C58 H58 119.9
C60 C59 C58 120.9(7)
C60 C59 H59 119.5
C58 C59 H59 119.5
C59 C60 C61 118.9(7)
C59 C60 H60 120.5
C61 C60 H60 120.5
C60 C61 C62 121.6(7)
C60 C61 H61 119.2
C62 C61 H61 119.2
C57 C62 C61 118.9(6)
C57 C62 C63 121.4(5)
C61 C62 C63 119.7(6)
C62 C63 N4 110.7(5)
C62 C63 C64 113.9(6)
N4 C63 C64 114.1(6)
C62 C63 H63 105.8
N4 C63 H63 105.8
C64 C63 H63 105.8
C63 C64 H64A 109.5
C63 C64 H64B 109.5
H64A C64 H64B 109.5
C63 C64 H64C 109.5
H64A C64 H64C 109.5
H64B C64 H64C 109.5
N4 C65 H65A 109.5
N4 C65 H65B 109.5
H65A C65 H65B 109.5
N4 C65 H65C 109.5
H65A C65 H65C 109.5
H65B C65 H65C 109.5
N4 C66 H66A 109.5
N4 C66 H66B 109.5
H66A C66 H66B 109.5
N4 C66 H66C 109.5
H66A C66 H66C 109.5
H66B C66 H66C 109.5
C72 C67 C68 119.1(7)
C72 C67 P2 121.2(5)
C68 C67 P2 119.7(5)
C69 C68 C67 121.3(7)
C69 C68 H68 119.3
C67 C68 H68 119.3
C70 C69 C68 118.8(7)
C70 C69 H69 120.6
C68 C69 H69 120.6
C71 C70 C69 120.5(7)
C71 C70 H70 119.8
C69 C70 H70 119.8
C70 C71 C72 121.5(7)
C70 C71 H71 119.2
C72 C71 H71 119.2
C67 C72 C71 118.7(7)
C67 C72 H72 120.6
C71 C72 H72 120.6
C74 C73 H73A 109.5
C74 C73 H73B 109.5
H73A C73 H73B 109.5
C74 C73 H73C 109.5
H73A C73 H73C 109.5
H73B C73 H73C 109.5
N5 C74 C73 177.9(13)
C76 C75 H75A 109.5
C76 C75 H75B 109.5
H75A C75 H75B 109.5
C76 C75 H75C 109.5
H75A C75 H75C 109.5
H75B C75 H75C 109.5
N6 C76 C75 178.4(15)
C78 C77 H77A 109.5
C78 C77 H77B 109.5
H77A C77 H77B 109.5
C78 C77 H77C 109.5
H77A C77 H77C 109.5
H77B C77 H77C 109.5
N7 C78 C77 178.8(12)
C14 N1 C13 106.0(6)
C14 N1 C11 111.6(6)
C13 N1 C11 107.7(6)
C14 N1 Pt1 115.3(5)
C13 N1 Pt1 109.0(5)
C11 N1 Pt1 107.0(4)
C29 N2 C30 107.0(7)
C29 N2 C27 108.1(6)
C30 N2 C27 112.2(5)
C29 N2 Pd1 102.6(5)
C30 N2 Pd1 113.9(5)
C27 N2 Pd1 112.2(4)
C49 N3 C50 106.1(6)
C49 N3 C47 107.5(5)
C50 N3 C47 111.4(6)
C49 N3 Pt2 108.9(5)
C50 N3 Pt2 115.3(5)
C47 N3 Pt2 107.3(4)
C66 N4 C65 106.5(6)
C66 N4 C63 110.8(6)
C65 N4 C63 111.8(5)
C66 N4 Pd2 102.3(5)
C65 N4 Pd2 112.4(5)
C63 N4 Pd2 112.5(4)
C16 O1 Pt1 117.8(4)
C52 O2 Pt2 117.6(4)
C18 P1 C15 89.4(3)
C18 P1 C31 114.3(3)
C15 P1 C31 111.1(3)
C18 P1 Pt1 122.3(2)
C15 P1 Pt1 100.3(2)
C31 P1 Pt1 114.4(2)
C18 P1 Pd1 47.7(2)
C15 P1 Pd1 51.9(2)
C31 P1 Pd1 147.7(2)
Pt1 P1 Pd1 96.81(6)
C54 P2 C51 90.1(3)
C54 P2 C67 114.3(3)
C51 P2 C67 110.9(3)
C54 P2 Pt2 121.2(2)
C51 P2 Pt2 100.2(2)
C67 P2 Pt2 115.0(2)
C54 P2 Pd2 48.18(19)
C51 P2 Pd2 52.2(2)
C67 P2 Pd2 148.0(2)
Pt2 P2 Pd2 95.91(6)

loop_
_geom_bond_atom_site_label_1
_geom_bond_atom_site_label_2
_geom_bond_distance
Pd1 C18 1.999(6)
Pd1 C15 2.130(7)
Pd1 N2 2.179(6)
Pd1 Cl1 2.4089(18)
Pd1 P1 2.6994(18)
Pd2 C54 2.007(6)
Pd2 C51 2.133(7)
Pd2 N4 2.177(6)
Pd2 Cl2 2.4142(16)
Pd2 P2 2.6930(18)
Pt1 C2 1.983(6)
Pt1 O1 2.117(5)
Pt1 N1 2.140(6)
Pt1 P1 2.2169(18)
Pt2 C38 1.973(6)
Pt2 O2 2.128(5)
Pt2 N3 2.134(6)
Pt2 P2 2.2179(18)
C1 C2 1.398(9)
C1 C10 1.433(9)
C1 C11 1.523(9)
C2 C3 1.415(9)
C3 C4 1.373(9)
C3 H3 0.9500
C4 C5 1.417(10)
C4 H4 0.9500
C5 C6 1.416(10)
C5 C10 1.436(9)
C6 C7 1.362(11)
C6 H6 0.9500
C7 C8 1.418(11)
C7 H7 0.9500
C8 C9 1.363(10)
C8 H8 0.9500
C9 C10 1.423(10)
C9 H9 0.9500
C11 N1 1.509(9)
C11 C12 1.514(11)
C11 H11 1.0000
C12 H12A 0.9800
C12 H12B 0.9800
C12 H12C 0.9800
C13 N1 1.507(10)
C13 H13A 0.9800
C13 H13B 0.9800
C13 H13C 0.9800
C14 N1 1.484(9)
C14 H14A 0.9800
C14 H14B 0.9800
C14 H14C 0.9800
C15 C16 1.430(9)
C15 P1 1.811(7)
C15 H15 1.0000
C16 O1 1.277(8)
C16 C17 1.524(9)
C17 H17A 0.9800
C17 H17B 0.9800
C17 H17C 0.9800
C18 C19 1.331(9)
C18 P1 1.769(6)
C19 C21 1.490(9)
C19 C20 1.519(9)
C20 H20A 0.9800
C20 H20B 0.9800
C20 H20C 0.9800
C21 C22 1.397(9)
C21 C26 1.402(9)
C22 C23 1.370(10)
C22 H22 0.9500
C23 C24 1.392(12)
C23 H23 0.9500
C24 C25 1.389(11)
C24 H24 0.9500
C25 C26 1.393(10)
C25 H25 0.9500
C26 C27 1.504(9)
C27 N2 1.506(8)
C27 C28 1.529(10)
C27 H27 1.0000
C28 H28A 0.9800
C28 H28B 0.9800
C28 H28C 0.9800
C29 N2 1.446(10)
C29 H29A 0.9800
C29 H29B 0.9800
C29 H29C 0.9800
C30 N2 1.464(9)
C30 H30A 0.9800
C30 H30B 0.9800
C30 H30C 0.9800
C31 C32 1.395(10)
C31 C36 1.400(9)
C31 P1 1.828(7)
C32 C33 1.398(11)
C32 H32 0.9500
C33 C34 1.373(12)
C33 H33 0.9500
C34 C35 1.372(11)
C34 H34 0.9500
C35 C36 1.385(11)
C35 H35 0.9500
C36 H36 0.9500
C37 C38 1.398(9)
C37 C46 1.437(9)
C37 C47 1.524(8)
C38 C39 1.430(9)
C39 C40 1.375(10)
C39 H39 0.9500
C40 C41 1.420(10)
C40 H40 0.9500
C41 C42 1.417(10)
C41 C46 1.420(9)
C42 C43 1.374(12)
C42 H42 0.9500
C43 C44 1.425(11)
C43 H43 0.9500
C44 C45 1.361(10)
C44 H44 0.9500
C45 C46 1.421(10)
C45 H45 0.9500
C47 N3 1.509(9)
C47 C48 1.524(10)
C47 H47 1.0000
C48 H48A 0.9800
C48 H48B 0.9800
C48 H48C 0.9800
C49 N3 1.481(10)
C49 H49A 0.9800
C49 H49B 0.9800
C49 H49C 0.9800
C50 N3 1.506(9)
C50 H50A 0.9800
C50 H50B 0.9800
C50 H50C 0.9800
C51 C52 1.437(9)
C51 P2 1.806(7)
C51 H51 1.0000
C52 O2 1.276(9)
C52 C53 1.503(10)
C53 H53A 0.9800
C53 H53B 0.9800
C53 H53C 0.9800
C54 C55 1.327(8)
C54 P2 1.776(6)
C55 C57 1.471(8)
C55 C56 1.507(8)
C56 H56A 0.9800
C56 H56B 0.9800
C56 H56C 0.9800
C57 C62 1.395(9)
C57 C58 1.408(9)
C58 C59 1.383(10)
C58 H58 0.9500
C59 C60 1.378(11)
C59 H59 0.9500
C60 C61 1.387(11)
C60 H60 0.9500
C61 C62 1.399(10)
C61 H61 0.9500
C62 C63 1.494(9)
C63 N4 1.507(8)
C63 C64 1.524(10)
C63 H63 1.0000
C64 H64A 0.9800
C64 H64B 0.9800
C64 H64C 0.9800
C65 N4 1.482(9)
C65 H65A 0.9800
C65 H65B 0.9800
C65 H65C 0.9800
C66 N4 1.464(9)
C66 H66A 0.9800
C66 H66B 0.9800
C66 H66C 0.9800
C67 C72 1.397(9)
C67 C68 1.405(10)
C67 P2 1.824(7)
C68 C69 1.389(11)
C68 H68 0.9500
C69 C70 1.388(11)
C69 H69 0.9500
C70 C71 1.368(12)
C70 H70 0.9500
C71 C72 1.401(11)
C71 H71 0.9500
C72 H72 0.9500
C73 C74 1.332(15)
C73 H73A 0.9800
C73 H73B 0.9800
C73 H73C 0.9800
C74 N5 1.111(12)
C75 C76 1.401(18)
C75 H75A 0.9800
C75 H75B 0.9800
C75 H75C 0.9800
C76 N6 1.149(14)
C77 C78 1.384(15)
C77 H77A 0.9800
C77 H77B 0.9800
C77 H77C 0.9800
C78 N7 1.090(13)
